data_4107884
loop_
_publ_author_name
'Ryan A. Shenvi'
'Carlos A. Guerrero'
'Jun Shi'
'Chuang-Chuang Li'
'Phil S. Baran'

_publ_section_title
;
 Synthesis of (+)-Cortistatin A
;
_journal_name_full 'Journal of the American Chemical Society'
_journal_page_first 7241
_journal_page_last 7243
_journal_paper_doi 10.1021/ja8023466
_journal_volume 130
_journal_year 2008
_chemical_absolute_configuration ad
_chemical_formula_sum 'C23 H31 N O7'
_chemical_formula_weight 433.49
_chemical_name_common LCCFormOH
_chemical_name_systematic
;
 ?
;
_space_group.centring_type P

_space_group_IT_number 4
_space_group.IT_number 4

_symmetry_cell_setting monoclinic
_symmetry_space_group_name_Hall 'P 2yb'
_symmetry_space_group_name_H-M 'P 1 21 1'
_atom_sites_solution_hydrogens geom
_atom_sites_solution_primary direct
_atom_sites_solution_secondary difmap
_audit_creation_method SHELXL-97
_cell_angle_alpha 90.00
_cell_angle_beta 105.522(3)
_cell_angle_gamma 90.00
_cell_formula_units_Z 4
_cell_length_a 13.5630(11)
_cell_length_b 11.4777(9)
_cell_length_c 13.6129(10)
_cell_measurement_reflns_used 9854
_cell_measurement_temperature 100(2)
_cell_measurement_theta_max 68.26
_cell_measurement_theta_min 5.12
_cell_volume 2041.9(3)
_computing_cell_refinement 'Bruker SMART'
_computing_data_collection 'Bruker SMART'
_computing_data_reduction 'Bruker SAINT'
_computing_molecular_graphics ORTEP-32
_computing_publication_material WinGX
_computing_structure_refinement SHELXL-97
_computing_structure_solution SIR-2004
_diffrn_ambient_temperature 100(2)
_diffrn_measured_fraction_theta_full 0.969
_diffrn_measured_fraction_theta_max 0.964
_diffrn_measurement_device_type 'CCD area detector'
_diffrn_measurement_method 'phi and omega scans'
_diffrn_radiation_monochromator graphite
_diffrn_radiation_source 'fine-focus sealed tube'
_diffrn_radiation_type CuK\a
_diffrn_radiation_wavelength 1.54178
_diffrn_reflns_av_R_equivalents 0.0218
_diffrn_reflns_av_sigmaI/netI 0.0263
_diffrn_reflns_limit_h_max 16
_diffrn_reflns_limit_h_min -12
_diffrn_reflns_limit_k_max 13
_diffrn_reflns_limit_k_min -13
_diffrn_reflns_limit_l_max 16
_diffrn_reflns_limit_l_min -16
_diffrn_reflns_number 19164
_diffrn_reflns_theta_full 67.00
_diffrn_reflns_theta_max 68.43
_diffrn_reflns_theta_min 3.37
_exptl_absorpt_coefficient_mu 0.860
_exptl_absorpt_correction_T_max 0.8819
_exptl_absorpt_correction_T_min 0.8468
_exptl_absorpt_correction_type multi-scan
_exptl_absorpt_process_details SADABS
_exptl_crystal_colour colorless
_exptl_crystal_density_diffrn 1.410
_exptl_crystal_description block
_exptl_crystal_F_000 928
_exptl_crystal_size_max 0.20
_exptl_crystal_size_mid 0.15
_exptl_crystal_size_min 0.15
_refine_diff_density_max 0.270
_refine_diff_density_min -0.164
_refine_diff_density_rms 0.038
_refine_ls_abs_structure_details 'Flack H D (1983), Acta Cryst. A39, 876-881'
_refine_ls_abs_structure_Flack 0.03(8)
_refine_ls_extinction_coef 0.00258(18)
_refine_ls_extinction_expression Fc^*^=kFc[1+0.001xFc^2^\l^3^/sin(2\q)]^-1/4^
_refine_ls_extinction_method SHELXL
_refine_ls_goodness_of_fit_ref 1.046
_refine_ls_hydrogen_treatment constr
_refine_ls_matrix_type full
_refine_ls_number_parameters 566
_refine_ls_number_reflns 6867
_refine_ls_number_restraints 1
_refine_ls_restrained_S_all 1.046
_refine_ls_R_factor_all 0.0270
_refine_ls_R_factor_gt 0.0266
_refine_ls_shift/su_max 0.001
_refine_ls_shift/su_mean 0.000
_refine_ls_structure_factor_coef Fsqd
_refine_ls_weighting_details 'calc w=1/[\s^2^(Fo^2^)+(0.0401P)^2^+0.3452P] where P=(Fo^2^+2Fc^2^)/3'
_refine_ls_weighting_scheme calc
_refine_ls_wR_factor_gt 0.0691
_refine_ls_wR_factor_ref 0.0694
_reflns_number_gt 6766
_reflns_number_total 6867
_reflns_threshold_expression >2sigma(I)
_cod_data_source_file ja8023466-file002.cif
_cod_data_source_block baran27
_cod_depositor_comments
;
The following automatic conversions were performed:

'_space_group.centring_type' value 'primitive' was replaced with the
value 'P' as specified in the replacement file
'/home/antanas/src/cod-tools/trunk/data/replacement-values/replacement_values.lst'.

Automatic conversion script
Id: cif_fix_values 5642 2017-10-24 12:04:52Z antanas 
;
_cod_database_code 4107884

loop_
_symmetry_equiv_pos_as_xyz
'x, y, z'
'-x, y+1/2, -z'

loop_
_atom_site_label
_atom_site_type_symbol
_atom_site_fract_x
_atom_site_fract_y
_atom_site_fract_z
_atom_site_U_iso_or_equiv
_atom_site_adp_type
_atom_site_occupancy
_atom_site_symmetry_multiplicity
_atom_site_calc_flag
_atom_site_refinement_flags
C1 C 0.40829(12) 0.03774(13) 0.39339(11) 0.0209(3) Uani 1 1 d .
H1 H 0.4511 -0.0335 0.4147 0.025 Uiso 1 1 calc R
C1' C 0.09563(12) 0.70068(12) 0.58850(11) 0.0190(3) Uani 1 1 d .
H1' H 0.0816 0.7746 0.5483 0.023 Uiso 1 1 calc R
C2 C 0.37605(12) 0.04993(12) 0.27693(11) 0.0200(3) Uani 1 1 d .
H2A H 0.3386 -0.0208 0.2460 0.024 Uiso 1 1 calc R
H2B H 0.4375 0.0581 0.2514 0.024 Uiso 1 1 calc R
C2' C 0.20964(12) 0.68937(12) 0.64263(11) 0.0189(3) Uani 1 1 d .
H2'1 H 0.2325 0.7578 0.6872 0.023 Uiso 1 1 calc R
H2'2 H 0.2497 0.6868 0.5916 0.023 Uiso 1 1 calc R
C3' C 0.22805(11) 0.57742(12) 0.70688(10) 0.0167(3) Uani 1 1 d .
C3 C 0.30717(11) 0.15724(12) 0.24633(10) 0.0167(3) Uani 1 1 d .
C4' C 0.33652(11) 0.56814(12) 0.77452(11) 0.0203(3) Uani 1 1 d .
H4'1 H 0.3520 0.6378 0.8189 0.024 Uiso 1 1 calc R
H4'2 H 0.3847 0.5671 0.7313 0.024 Uiso 1 1 calc R
C4 C 0.26000(11) 0.16384(13) 0.13205(10) 0.0201(3) Uani 1 1 d .
H4A H 0.2219 0.0910 0.1086 0.024 Uiso 1 1 calc R
H4B H 0.3152 0.1704 0.0973 0.024 Uiso 1 1 calc R
C5' C 0.35298(11) 0.45900(13) 0.84094(11) 0.0211(3) Uani 1 1 d .
H5'1 H 0.3117 0.4650 0.8907 0.025 Uiso 1 1 calc R
H5'2 H 0.4259 0.4543 0.8797 0.025 Uiso 1 1 calc R
C5 C 0.18789(11) 0.26691(12) 0.10230(10) 0.0194(3) Uani 1 1 d .
H5A H 0.1272 0.2540 0.1283 0.023 Uiso 1 1 calc R
H5B H 0.1641 0.2715 0.0270 0.023 Uiso 1 1 calc R
C6' C 0.32325(11) 0.34748(12) 0.77808(10) 0.0171(3) Uani 1 1 d .
H6' H 0.3708 0.3367 0.7340 0.021 Uiso 1 1 calc R
C6 C 0.23776(11) 0.38243(12) 0.14384(10) 0.0165(3) Uani 1 1 d .
H6 H 0.2931 0.3999 0.1101 0.020 Uiso 1 1 calc R
C7' C 0.32904(11) 0.24018(13) 0.84533(10) 0.0185(3) Uani 1 1 d .
H7' H 0.2779 0.2518 0.8855 0.022 Uiso 1 1 calc R
C7 C 0.16193(11) 0.48261(13) 0.12297(10) 0.0180(3) Uani 1 1 d .
H7 H 0.1102 0.4661 0.1615 0.022 Uiso 1 1 calc R
C8 C 0.10233(12) 0.50700(14) 0.01137(11) 0.0229(3) Uani 1 1 d .
H8A H 0.0415 0.4560 -0.0100 0.027 Uiso 1 1 calc R
H8B H 0.1463 0.4946 -0.0352 0.027 Uiso 1 1 calc R
C8' C 0.43141(12) 0.20931(14) 0.92237(11) 0.0244(3) Uani 1 1 d .
H8'1 H 0.4409 0.2548 0.9860 0.029 Uiso 1 1 calc R
H8'2 H 0.4897 0.2247 0.8933 0.029 Uiso 1 1 calc R
C9' C 0.42199(12) 0.07757(14) 0.94247(11) 0.0260(3) Uani 1 1 d .
H9'1 H 0.4786 0.0338 0.9264 0.031 Uiso 1 1 calc R
H9'2 H 0.4240 0.0637 1.0148 0.031 Uiso 1 1 calc R
C9 C 0.07052(12) 0.63643(14) 0.01200(11) 0.0268(3) Uani 1 1 d .
H9A H 0.0958 0.6816 -0.0382 0.032 Uiso 1 1 calc R
H9B H -0.0049 0.6436 -0.0053 0.032 Uiso 1 1 calc R
C10' C 0.31805(13) 0.03916(13) 0.87188(11) 0.0217(3) Uani 1 1 d .
C10 C 0.11899(11) 0.68134(13) 0.12047(11) 0.0207(3) Uani 1 1 d .
C11' C 0.26190(17) -0.14286(15) 0.89845(12) 0.0357(4) Uani 1 1 d .
H11A H 0.3086 -0.1666 0.9646 0.043 Uiso 1 1 calc R
H11B H 0.2286 -0.2130 0.8618 0.043 Uiso 1 1 calc R
C11 C 0.12516(13) 0.84962(14) 0.21125(12) 0.0250(3) Uani 1 1 d .
H11C H 0.1087 0.9337 0.2037 0.030 Uiso 1 1 calc R
H11D H 0.1857 0.8381 0.2700 0.030 Uiso 1 1 calc R
C12 C 0.03507(12) 0.77973(13) 0.22303(12) 0.0241(3) Uani 1 1 d .
H12A H 0.0356 0.7730 0.2957 0.029 Uiso 1 1 calc R
H12B H -0.0302 0.8157 0.1847 0.029 Uiso 1 1 calc R
C12' C 0.18414(15) -0.05618(15) 0.91300(12) 0.0321(4) Uani 1 1 d .
H12C H 0.1243 -0.0526 0.8525 0.039 Uiso 1 1 calc R
H12D H 0.1606 -0.0746 0.9741 0.039 Uiso 1 1 calc R
C13 C 0.21162(10) 0.60084(12) 0.16129(10) 0.0173(3) Uani 1 1 d .
C13' C 0.29894(11) 0.12694(12) 0.78360(10) 0.0181(3) Uani 1 1 d .
C14 C 0.25565(11) 0.59493(13) 0.27742(10) 0.0183(3) Uani 1 1 d .
H14A H 0.2921 0.6683 0.3024 0.022 Uiso 1 1 calc R
H14B H 0.1994 0.5854 0.3104 0.022 Uiso 1 1 calc R
C14' C 0.18764(11) 0.13610(12) 0.72034(10) 0.0187(3) Uani 1 1 d .
H14C H 0.1683 0.0657 0.6775 0.022 Uiso 1 1 calc R
H14D H 0.1419 0.1423 0.7659 0.022 Uiso 1 1 calc R
C15 C 0.32891(11) 0.49299(12) 0.30481(10) 0.0170(3) Uani 1 1 d .
C15' C 0.17690(10) 0.24376(12) 0.65320(10) 0.0154(3) Uani 1 1 d .
C16 C 0.28676(11) 0.37421(12) 0.26149(10) 0.0156(3) Uani 1 1 d .
H16 H 0.2294 0.3558 0.2923 0.019 Uiso 1 1 calc R
C16' C 0.21208(11) 0.35871(12) 0.70879(10) 0.0160(3) Uani 1 1 d .
H16' H 0.1677 0.3707 0.7560 0.019 Uiso 1 1 calc R
C17' C 0.19617(11) 0.46761(12) 0.63887(10) 0.0160(3) Uani 1 1 d .
C17 C 0.36358(11) 0.27182(12) 0.29054(10) 0.0157(3) Uani 1 1 d .
C18' C 0.08161(11) 0.48466(12) 0.58593(10) 0.0156(3) Uani 1 1 d .
H18' H 0.0558 0.4152 0.5423 0.019 Uiso 1 1 calc R
C18 C 0.39514(11) 0.25293(12) 0.40752(10) 0.0171(3) Uani 1 1 d .
H18 H 0.4306 0.3245 0.4414 0.021 Uiso 1 1 calc R
C19 C 0.46418(11) 0.14658(13) 0.44454(11) 0.0194(3) Uani 1 1 d .
H19 H 0.4765 0.1391 0.5201 0.023 Uiso 1 1 calc R
C19' C 0.05452(11) 0.59553(12) 0.52079(10) 0.0179(3) Uani 1 1 d .
H19' H -0.0217 0.6020 0.4971 0.021 Uiso 1 1 calc R
C20 C 0.25029(11) 0.13402(13) 0.39696(10) 0.0192(3) Uani 1 1 d .
H20 H 0.1878 0.1252 0.4221 0.023 Uiso 1 1 calc R
C20' C 0.05903(11) 0.59135(13) 0.72719(10) 0.0182(3) Uani 1 1 d .
H20' H 0.0193 0.5945 0.7794 0.022 Uiso 1 1 calc R
C21 C 0.28306(13) -0.06401(14) 0.46587(12) 0.0263(3) Uani 1 1 d .
H21 H 0.2199 -0.0603 0.4834 0.032 Uiso 1 1 calc R
C21' C -0.00454(11) 0.79197(13) 0.69579(11) 0.0209(3) Uani 1 1 d .
H21' H -0.0350 0.7826 0.7505 0.025 Uiso 1 1 calc R
C22 C 0.29722(12) 0.63505(14) 0.11239(11) 0.0226(3) Uani 1 1 d .
H22A H 0.3175 0.7160 0.1299 0.034 Uiso 1 1 calc R
H22B H 0.2725 0.6273 0.0382 0.034 Uiso 1 1 calc R
H22C H 0.3563 0.5837 0.1379 0.034 Uiso 1 1 calc R
C22' C 0.36760(12) 0.09838(14) 0.71363(11) 0.0235(3) Uani 1 1 d .
H22D H 0.3540 0.0186 0.6879 0.035 Uiso 1 1 calc R
H22E H 0.4396 0.1054 0.7521 0.035 Uiso 1 1 calc R
H22F H 0.3531 0.1529 0.6561 0.035 Uiso 1 1 calc R
C23 C 0.45725(11) 0.29581(13) 0.24953(11) 0.0196(3) Uani 1 1 d .
H23A H 0.4346 0.3313 0.1817 0.029 Uiso 1 1 calc R
H23B H 0.4925 0.2223 0.2449 0.029 Uiso 1 1 calc R
H23C H 0.5041 0.3490 0.2959 0.029 Uiso 1 1 calc R
C23' C 0.25806(11) 0.45547(12) 0.55929(10) 0.0182(3) Uani 1 1 d .
H23D H 0.2234 0.4006 0.5061 0.027 Uiso 1 1 calc R
H23E H 0.3268 0.4265 0.5927 0.027 Uiso 1 1 calc R
H23F H 0.2633 0.5317 0.5286 0.027 Uiso 1 1 calc R
N1 N 0.31381(10) 0.03128(11) 0.42599(9) 0.0211(3) Uani 1 1 d .
N1' N 0.04047(10) 0.69882(11) 0.66797(9) 0.0197(3) Uani 1 1 d .
O1 O 0.21983(7) 0.14276(9) 0.28975(7) 0.0179(2) Uani 1 1 d .
O1' O 0.16324(7) 0.58278(9) 0.77798(7) 0.0176(2) Uani 1 1 d .
O2' O 0.31504(10) -0.07846(9) 0.83844(8) 0.0284(3) Uani 1 1 d .
O2 O 0.14152(9) 0.80210(9) 0.11975(8) 0.0251(2) Uani 1 1 d .
O3 O 0.04895(8) 0.66849(9) 0.18157(8) 0.0217(2) Uani 1 1 d .
O3' O 0.24158(9) 0.05006(9) 0.92601(7) 0.0228(2) Uani 1 1 d .
O4' O 0.14311(8) 0.23712(9) 0.56119(7) 0.0190(2) Uani 1 1 d .
O4 O 0.41525(8) 0.50673(9) 0.35804(8) 0.0247(2) Uani 1 1 d .
O5' O 0.02500(8) 0.49528(8) 0.66364(7) 0.0175(2) Uani 1 1 d .
O5 O 0.30350(8) 0.23347(9) 0.44148(7) 0.0184(2) Uani 1 1 d .
O6 O 0.55922(8) 0.15185(9) 0.42122(8) 0.0227(2) Uani 1 1 d .
H6A H 0.5950 0.2051 0.4555 0.034 Uiso 1 1 calc R
O6' O 0.09352(8) 0.60048(9) 0.43436(7) 0.0206(2) Uani 1 1 d .
H6'1 H 0.0692 0.5453 0.3947 0.031 Uiso 1 1 calc R
O7 O 0.33091(11) -0.15595(11) 0.48144(11) 0.0383(3) Uani 1 1 d .
O7' O -0.00969(9) 0.88842(9) 0.65642(8) 0.0277(2) Uani 1 1 d .

loop_
_atom_site_aniso_label
_atom_site_aniso_U_11
_atom_site_aniso_U_22
_atom_site_aniso_U_33
_atom_site_aniso_U_23
_atom_site_aniso_U_13
_atom_site_aniso_U_12
C1 0.0211(8) 0.0183(7) 0.0239(7) 0.0018(5) 0.0071(6) 0.0035(6)
C1' 0.0237(8) 0.0160(7) 0.0198(7) 0.0027(5) 0.0100(6) 0.0020(5)
C2 0.0217(8) 0.0172(7) 0.0228(7) -0.0016(5) 0.0089(6) 0.0021(6)
C2' 0.0220(8) 0.0162(7) 0.0205(7) -0.0027(5) 0.0090(6) -0.0034(5)
C3' 0.0169(7) 0.0169(7) 0.0188(6) -0.0007(5) 0.0089(5) -0.0020(5)
C3 0.0159(7) 0.0171(7) 0.0185(6) -0.0027(5) 0.0072(5) 0.0001(5)
C4' 0.0173(7) 0.0194(7) 0.0230(7) -0.0037(5) 0.0032(5) -0.0044(5)
C4 0.0232(7) 0.0206(7) 0.0173(6) -0.0035(5) 0.0065(5) -0.0009(6)
C5' 0.0181(7) 0.0223(7) 0.0208(7) -0.0022(6) 0.0013(5) -0.0027(6)
C5 0.0199(7) 0.0219(7) 0.0156(6) -0.0027(5) 0.0035(5) -0.0017(6)
C6' 0.0127(7) 0.0190(7) 0.0188(6) 0.0000(5) 0.0026(5) 0.0010(5)
C6 0.0144(7) 0.0199(7) 0.0144(6) -0.0010(5) 0.0024(5) -0.0003(5)
C7' 0.0163(7) 0.0215(7) 0.0169(6) -0.0006(5) 0.0032(5) 0.0023(6)
C7 0.0169(7) 0.0216(7) 0.0157(6) 0.0004(5) 0.0048(5) 0.0009(6)
C8 0.0209(8) 0.0272(8) 0.0179(7) 0.0020(6) 0.0005(6) 0.0035(6)
C8' 0.0209(8) 0.0295(8) 0.0198(7) 0.0006(6) 0.0005(6) 0.0024(6)
C9' 0.0271(8) 0.0282(8) 0.0217(7) 0.0043(6) 0.0045(6) 0.0097(6)
C9 0.0272(8) 0.0307(8) 0.0201(7) 0.0043(6) 0.0021(6) 0.0089(7)
C10' 0.0305(9) 0.0168(7) 0.0184(6) 0.0005(5) 0.0078(6) 0.0069(6)
C10 0.0196(7) 0.0205(7) 0.0234(7) 0.0040(6) 0.0083(6) 0.0035(6)
C11' 0.0651(13) 0.0201(8) 0.0234(7) 0.0031(6) 0.0146(8) -0.0031(8)
C11 0.0264(8) 0.0198(7) 0.0295(8) 0.0005(6) 0.0087(6) 0.0011(6)
C12 0.0256(8) 0.0205(8) 0.0293(7) 0.0002(6) 0.0129(6) 0.0041(6)
C12' 0.0481(11) 0.0265(8) 0.0250(7) -0.0040(6) 0.0155(7) -0.0116(7)
C13 0.0163(7) 0.0179(7) 0.0177(6) 0.0015(5) 0.0047(5) 0.0012(5)
C13' 0.0199(7) 0.0177(7) 0.0169(6) 0.0007(5) 0.0052(5) 0.0047(5)
C14 0.0190(7) 0.0180(7) 0.0175(6) -0.0007(5) 0.0039(5) 0.0005(6)
C14' 0.0196(7) 0.0158(6) 0.0201(6) 0.0007(5) 0.0040(5) -0.0001(5)
C15 0.0187(7) 0.0168(7) 0.0153(6) 0.0003(5) 0.0042(5) -0.0004(5)
C15' 0.0115(6) 0.0169(6) 0.0184(7) -0.0008(5) 0.0048(5) -0.0005(5)
C16 0.0152(7) 0.0168(7) 0.0146(6) -0.0010(5) 0.0037(5) 0.0008(5)
C16' 0.0139(7) 0.0159(7) 0.0176(6) -0.0010(5) 0.0033(5) -0.0008(5)
C17' 0.0150(7) 0.0163(6) 0.0166(6) -0.0006(5) 0.0043(5) -0.0014(5)
C17 0.0148(7) 0.0152(7) 0.0172(6) -0.0009(5) 0.0044(5) 0.0006(5)
C18' 0.0153(7) 0.0165(7) 0.0160(6) 0.0010(5) 0.0056(5) -0.0002(5)
C18 0.0156(7) 0.0186(7) 0.0168(6) -0.0004(5) 0.0039(5) 0.0028(5)
C19 0.0172(7) 0.0191(7) 0.0211(7) 0.0009(6) 0.0039(5) 0.0039(6)
C19' 0.0187(7) 0.0179(7) 0.0175(6) 0.0020(5) 0.0055(5) 0.0026(6)
C20 0.0205(7) 0.0184(7) 0.0196(6) 0.0001(5) 0.0066(5) 0.0011(6)
C20' 0.0182(7) 0.0187(7) 0.0196(6) 0.0009(6) 0.0086(5) 0.0010(6)
C21 0.0303(9) 0.0242(8) 0.0241(7) 0.0044(6) 0.0068(6) -0.0027(6)
C21' 0.0216(8) 0.0204(7) 0.0206(7) -0.0018(6) 0.0053(5) 0.0034(6)
C22 0.0223(7) 0.0222(7) 0.0255(7) 0.0033(6) 0.0103(6) 0.0016(6)
C22' 0.0256(8) 0.0256(7) 0.0207(6) 0.0016(6) 0.0085(6) 0.0083(6)
C23 0.0163(7) 0.0207(7) 0.0231(7) 0.0008(6) 0.0073(5) 0.0017(5)
C23' 0.0179(7) 0.0185(7) 0.0190(6) -0.0004(5) 0.0066(5) 0.0001(5)
N1 0.0240(7) 0.0188(6) 0.0214(6) 0.0024(5) 0.0075(5) 0.0022(5)
N1' 0.0222(7) 0.0176(6) 0.0217(6) 0.0024(5) 0.0098(5) 0.0025(5)
O1 0.0161(5) 0.0203(5) 0.0181(4) -0.0010(4) 0.0060(4) -0.0009(4)
O1' 0.0181(5) 0.0190(5) 0.0167(4) -0.0003(4) 0.0067(4) -0.0004(4)
O2' 0.0482(7) 0.0163(5) 0.0226(5) 0.0018(4) 0.0128(5) 0.0081(5)
O2 0.0294(6) 0.0191(5) 0.0309(6) 0.0071(4) 0.0152(5) 0.0051(4)
O3 0.0204(5) 0.0187(5) 0.0288(5) -0.0002(4) 0.0117(4) 0.0013(4)
O3' 0.0314(6) 0.0201(5) 0.0191(5) -0.0018(4) 0.0105(4) -0.0019(4)
O4' 0.0185(5) 0.0187(5) 0.0186(5) -0.0001(4) 0.0028(4) -0.0014(4)
O4 0.0199(6) 0.0215(5) 0.0272(5) -0.0024(4) -0.0030(4) -0.0011(4)
O5' 0.0160(5) 0.0183(5) 0.0200(5) 0.0013(4) 0.0078(4) 0.0004(4)
O5 0.0187(5) 0.0190(5) 0.0184(5) -0.0004(4) 0.0068(4) 0.0023(4)
O6 0.0169(5) 0.0226(5) 0.0280(5) -0.0013(4) 0.0051(4) 0.0034(4)
O6' 0.0268(5) 0.0200(5) 0.0169(4) -0.0005(4) 0.0089(4) -0.0020(4)
O7 0.0414(8) 0.0242(6) 0.0488(7) 0.0127(5) 0.0109(6) 0.0025(5)
O7' 0.0361(7) 0.0197(5) 0.0263(5) 0.0006(4) 0.0066(5) 0.0074(4)

loop_
_atom_type_symbol
_atom_type_description
_atom_type_scat_dispersion_real
_atom_type_scat_dispersion_imag
_atom_type_scat_source
C C 0.0181 0.0091 'International Tables Vol C Tables 4.2.6.8 and 6.1.1.4'
H H 0.0000 0.0000 'International Tables Vol C Tables 4.2.6.8 and 6.1.1.4'
N N 0.0311 0.0180 'International Tables Vol C Tables 4.2.6.8 and 6.1.1.4'
O O 0.0492 0.0322 'International Tables Vol C Tables 4.2.6.8 and 6.1.1.4'

loop_
_geom_angle_atom_site_label_1
_geom_angle_atom_site_label_2
_geom_angle_atom_site_label_3
_geom_angle
N1 C1 C19 105.69(11)
N1 C1 C2 106.68(12)
C19 C1 C2 111.45(12)
N1 C1 H1 110.9
C19 C1 H1 110.9
C2 C1 H1 110.9
N1' C1' C2' 106.98(11)
N1' C1' C19' 104.86(11)
C2' C1' C19' 112.43(12)
N1' C1' H1' 110.8
C2' C1' H1' 110.8
C19' C1' H1' 110.8
C1 C2 C3 109.77(11)
C1 C2 H2A 109.7
C3 C2 H2A 109.7
C1 C2 H2B 109.7
C3 C2 H2B 109.7
H2A C2 H2B 108.2
C1' C2' C3' 109.53(11)
C1' C2' H2'1 109.8
C3' C2' H2'1 109.8
C1' C2' H2'2 109.8
C3' C2' H2'2 109.8
H2'1 C2' H2'2 108.2
O1' C3' C4' 104.87(10)
O1' C3' C2' 107.73(11)
C4' C3' C2' 112.82(12)
O1' C3' C17' 107.78(10)
C4' C3' C17' 112.00(11)
C2' C3' C17' 111.21(11)
O1 C3 C4 104.73(11)
O1 C3 C2 107.34(10)
C4 C3 C2 112.17(11)
O1 C3 C17 107.79(10)
C4 C3 C17 112.48(11)
C2 C3 C17 111.84(11)
C3' C4' C5' 112.45(12)
C3' C4' H4'1 109.1
C5' C4' H4'1 109.1
C3' C4' H4'2 109.1
C5' C4' H4'2 109.1
H4'1 C4' H4'2 107.8
C3 C4 C5 112.14(11)
C3 C4 H4A 109.2
C5 C4 H4A 109.2
C3 C4 H4B 109.2
C5 C4 H4B 109.2
H4A C4 H4B 107.9
C4' C5' C6' 112.33(11)
C4' C5' H5'1 109.1
C6' C5' H5'1 109.1
C4' C5' H5'2 109.1
C6' C5' H5'2 109.1
H5'1 C5' H5'2 107.9
C4 C5 C6 112.82(12)
C4 C5 H5A 109.0
C6 C5 H5A 109.0
C4 C5 H5B 109.0
C6 C5 H5B 109.0
H5A C5 H5B 107.8
C7' C6' C5' 112.09(11)
C7' C6' C16' 108.48(11)
C5' C6' C16' 109.69(11)
C7' C6' H6' 108.8
C5' C6' H6' 108.8
C16' C6' H6' 108.8
C7 C6 C5 112.20(11)
C7 C6 C16 108.56(11)
C5 C6 C16 110.59(11)
C7 C6 H6 108.5
C5 C6 H6 108.5
C16 C6 H6 108.5
C6' C7' C8' 119.13(12)
C6' C7' C13' 112.96(11)
C8' C7' C13' 103.65(11)
C6' C7' H7' 106.8
C8' C7' H7' 106.8
C13' C7' H7' 106.8
C6 C7 C13 112.97(11)
C6 C7 C8 118.15(12)
C13 C7 C8 103.86(11)
C6 C7 H7 107.1
C13 C7 H7 107.1
C8 C7 H7 107.1
C7 C8 C9 104.01(12)
C7 C8 H8A 111.0
C9 C8 H8A 111.0
C7 C8 H8B 111.0
C9 C8 H8B 111.0
H8A C8 H8B 109.0
C7' C8' C9' 104.06(13)
C7' C8' H8'1 110.9
C9' C8' H8'1 110.9
C7' C8' H8'2 110.9
C9' C8' H8'2 110.9
H8'1 C8' H8'2 109.0
C10' C9' C8' 105.90(12)
C10' C9' H9'1 110.6
C8' C9' H9'1 110.6
C10' C9' H9'2 110.6
C8' C9' H9'2 110.6
H9'1 C9' H9'2 108.7
C10 C9 C8 106.21(12)
C10 C9 H9A 110.5
C8 C9 H9A 110.5
C10 C9 H9B 110.5
C8 C9 H9B 110.5
H9A C9 H9B 108.7
O2' C10' O3' 106.59(12)
O2' C10' C13' 112.83(11)
O3' C10' C13' 110.61(11)
O2' C10' C9' 114.45(12)
O3' C10' C9' 108.79(11)
C13' C10' C9' 103.56(12)
O2 C10 O3 106.43(11)
O2 C10 C9 111.02(12)
O3 C10 C9 110.18(12)
O2 C10 C13 115.61(12)
O3 C10 C13 109.49(11)
C9 C10 C13 104.11(11)
O2' C11' C12' 102.24(13)
O2' C11' H11A 111.3
C12' C11' H11A 111.3
O2' C11' H11B 111.3
C12' C11' H11B 111.3
H11A C11' H11B 109.2
O2 C11 C12 102.07(12)
O2 C11 H11C 111.4
C12 C11 H11C 111.4
O2 C11 H11D 111.4
C12 C11 H11D 111.4
H11C C11 H11D 109.2
O3 C12 C11 103.75(12)
O3 C12 H12A 111.0
C11 C12 H12A 111.0
O3 C12 H12B 111.0
C11 C12 H12B 111.0
H12A C12 H12B 109.0
O3' C12' C11' 101.68(14)
O3' C12' H12C 111.4
C11' C12' H12C 111.4
O3' C12' H12D 111.4
C11' C12' H12D 111.4
H12C C12' H12D 109.3
C14 C13 C22 109.08(11)
C14 C13 C10 116.98(11)
C22 C13 C10 109.19(11)
C14 C13 C7 108.90(11)
C22 C13 C7 113.00(11)
C10 C13 C7 99.53(11)
C14' C13' C22' 109.68(11)
C14' C13' C10' 114.86(12)
C22' C13' C10' 109.99(11)
C14' C13' C7' 109.07(11)
C22' C13' C7' 113.70(12)
C10' C13' C7' 99.31(11)
C15 C14 C13 109.65(11)
C15 C14 H14A 109.7
C13 C14 H14A 109.7
C15 C14 H14B 109.7
C13 C14 H14B 109.7
H14A C14 H14B 108.2
C15' C14' C13' 108.41(12)
C15' C14' H14C 110.0
C13' C14' H14C 110.0
C15' C14' H14D 110.0
C13' C14' H14D 110.0
H14C C14' H14D 108.4
O4 C15 C14 120.79(13)
O4 C15 C16 123.16(13)
C14 C15 C16 116.06(11)
O4' C15' C14' 121.16(12)
O4' C15' C16' 123.00(12)
C14' C15' C16' 115.83(11)
C15 C16 C17 114.82(11)
C15 C16 C6 110.65(11)
C17 C16 C6 112.30(11)
C15 C16 H16 106.1
C17 C16 H16 106.1
C6 C16 H16 106.1
C15' C16' C17' 114.65(11)
C15' C16' C6' 110.57(11)
C17' C16' C6' 113.09(11)
C15' C16' H16' 105.9
C17' C16' H16' 105.9
C6' C16' H16' 105.9
C18' C17' C23' 110.67(11)
C18' C17' C16' 110.29(11)
C23' C17' C16' 110.21(11)
C18' C17' C3' 105.11(11)
C23' C17' C3' 111.97(11)
C16' C17' C3' 108.47(11)
C23 C17 C18 111.65(11)
C23 C17 C16 109.56(11)
C18 C17 C16 110.51(10)
C23 C17 C3 112.16(11)
C18 C17 C3 104.52(11)
C16 C17 C3 108.31(11)
O5' C18' C19' 104.84(10)
O5' C18' C17' 109.25(10)
C19' C18' C17' 115.49(11)
O5' C18' H18' 109.0
C19' C18' H18' 109.0
C17' C18' H18' 109.0
O5 C18 C19 105.72(11)
O5 C18 C17 108.88(11)
C19 C18 C17 115.10(11)
O5 C18 H18 109.0
C19 C18 H18 109.0
C17 C18 H18 109.0
O6 C19 C1 107.72(11)
O6 C19 C18 113.92(12)
C1 C19 C18 108.35(11)
O6 C19 H19 108.9
C1 C19 H19 108.9
C18 C19 H19 108.9
O6' C19' C1' 108.19(11)
O6' C19' C18' 115.33(11)
C1' C19' C18' 108.23(10)
O6' C19' H19' 108.3
C1' C19' H19' 108.3
C18' C19' H19' 108.3
O5 C20 O1 111.40(11)
O5 C20 N1 110.19(11)
O1 C20 N1 109.13(11)
O5 C20 H20 108.7
O1 C20 H20 108.7
N1 C20 H20 108.7
O1' C20' O5' 111.82(11)
O1' C20' N1' 109.53(11)
O5' C20' N1' 110.16(10)
O1' C20' H20' 108.4
O5' C20' H20' 108.4
N1' C20' H20' 108.4
O7 C21 N1 124.46(16)
O7 C21 H21 117.8
N1 C21 H21 117.8
O7' C21' N1' 125.24(14)
O7' C21' H21' 117.4
N1' C21' H21' 117.4
C13 C22 H22A 109.5
C13 C22 H22B 109.5
H22A C22 H22B 109.5
C13 C22 H22C 109.5
H22A C22 H22C 109.5
H22B C22 H22C 109.5
C13' C22' H22D 109.5
C13' C22' H22E 109.5
H22D C22' H22E 109.5
C13' C22' H22F 109.5
H22D C22' H22F 109.5
H22E C22' H22F 109.5
C17 C23 H23A 109.5
C17 C23 H23B 109.5
H23A C23 H23B 109.5
C17 C23 H23C 109.5
H23A C23 H23C 109.5
H23B C23 H23C 109.5
C17' C23' H23D 109.5
C17' C23' H23E 109.5
H23D C23' H23E 109.5
C17' C23' H23F 109.5
H23D C23' H23F 109.5
H23E C23' H23F 109.5
C21 N1 C20 123.27(13)
C21 N1 C1 123.88(13)
C20 N1 C1 112.32(11)
C21' N1' C20' 123.02(12)
C21' N1' C1' 123.93(12)
C20' N1' C1' 111.86(11)
C20 O1 C3 112.35(10)
C20' O1' C3' 112.30(10)
C10' O2' C11' 106.46(12)
C10 O2 C11 106.41(11)
C10 O3 C12 108.44(11)
C10' O3' C12' 107.90(11)
C20' O5' C18' 111.14(10)
C20 O5 C18 111.91(10)
C19 O6 H6A 109.5
C19' O6' H6'1 109.5

loop_
_geom_bond_atom_site_label_1
_geom_bond_atom_site_label_2
_geom_bond_distance
C1 N1 1.4660(19)
C1 C19 1.529(2)
C1 C2 1.5339(19)
C1 H1 1.0000
C1' N1' 1.4709(17)
C1' C2' 1.530(2)
C1' C19' 1.5304(19)
C1' H1' 1.0000
C2 C3 1.5345(18)
C2 H2A 0.9900
C2 H2B 0.9900
C2' C3' 1.5368(19)
C2' H2'1 0.9900
C2' H2'2 0.9900
C3' O1' 1.4725(15)
C3' C4' 1.516(2)
C3' C17' 1.5551(18)
C3 O1 1.4680(16)
C3 C4 1.5174(18)
C3 C17 1.5591(18)
C4' C5' 1.526(2)
C4' H4'1 0.9900
C4' H4'2 0.9900
C4 C5 1.5192(19)
C4 H4A 0.9900
C4 H4B 0.9900
C5' C6' 1.5324(19)
C5' H5'1 0.9900
C5' H5'2 0.9900
C5 C6 1.5266(19)
C5 H5A 0.9900
C5 H5B 0.9900
C6' C7' 1.5240(19)
C6' C16' 1.5552(18)
C6' H6' 1.0000
C6 C7 1.5179(19)
C6 C16 1.5640(17)
C6 H6 1.0000
C7' C8' 1.5408(19)
C7' C13' 1.5422(19)
C7' H7' 1.0000
C7 C13 1.5426(19)
C7 C8 1.5435(18)
C7 H7 1.0000
C8 C9 1.548(2)
C8 H8A 0.9900
C8 H8B 0.9900
C8' C9' 1.548(2)
C8' H8'1 0.9900
C8' H8'2 0.9900
C9' C10' 1.543(2)
C9' H9'1 0.9900
C9' H9'2 0.9900
C9 C10 1.536(2)
C9 H9A 0.9900
C9 H9B 0.9900
C10' O2' 1.4218(18)
C10' O3' 1.4295(18)
C10' C13' 1.5362(19)
C10 O2 1.4198(18)
C10 O3 1.4280(17)
C10 C13 1.5386(19)
C11' O2' 1.431(2)
C11' C12' 1.501(3)
C11' H11A 0.9900
C11' H11B 0.9900
C11 O2 1.4304(19)
C11 C12 1.506(2)
C11 H11C 0.9900
C11 H11D 0.9900
C12 O3 1.4287(17)
C12 H12A 0.9900
C12 H12B 0.9900
C12' O3' 1.4322(19)
C12' H12C 0.9900
C12' H12D 0.9900
C13 C14 1.5345(17)
C13 C22 1.5359(19)
C13' C14' 1.5282(19)
C13' C22' 1.5352(18)
C14 C15 1.5156(19)
C14 H14A 0.9900
C14 H14B 0.9900
C14' C15' 1.5206(18)
C14' H14C 0.9900
C14' H14D 0.9900
C15 O4 1.2113(18)
C15 C16 1.5339(18)
C15' O4' 1.2154(17)
C15' C16' 1.5323(18)
C16 C17 1.5499(18)
C16 H16 1.0000
C16' C17' 1.5508(18)
C16' H16' 1.0000
C17' C18' 1.5402(19)
C17' C23' 1.5441(18)
C17 C23 1.5432(19)
C17 C18 1.5496(18)
C18' O5' 1.4691(15)
C18' C19' 1.5383(18)
C18' H18' 1.0000
C18 O5 1.4547(17)
C18 C19 1.5389(18)
C18 H18 1.0000
C19 O6 1.4089(18)
C19 H19 1.0000
C19' O6' 1.4145(16)
C19' H19' 1.0000
C20 O5 1.3989(17)
C20 O1 1.4099(16)
C20 N1 1.4514(18)
C20 H20 1.0000
C20' O1' 1.4009(17)
C20' O5' 1.4013(17)
C20' N1' 1.4582(18)
C20' H20' 1.0000
C21 O7 1.227(2)
C21 N1 1.336(2)
C21 H21 0.9500
C21' O7' 1.2237(19)
C21' N1' 1.3352(19)
C21' H21' 0.9500
C22 H22A 0.9800
C22 H22B 0.9800
C22 H22C 0.9800
C22' H22D 0.9800
C22' H22E 0.9800
C22' H22F 0.9800
C23 H23A 0.9800
C23 H23B 0.9800
C23 H23C 0.9800
C23' H23D 0.9800
C23' H23E 0.9800
C23' H23F 0.9800
O6 H6A 0.8400
O6' H6'1 0.8400
